data_4502262
loop_
_publ_author_name
'Pigge, F. Christopher'
'Vangala, Venu R.'
'Swenson, Dale C.'
'Rath, Nigam P.'

_publ_section_title
;
 Examination of Halogen Bonding Interactions in Electronically Distinct
 but Structurally Related Tris(haloarenes)
;
_journal_issue 1
_journal_name_full 'Crystal Growth &amp; Design'
_journal_page_first 224
_journal_paper_doi 10.1021/cg9008625
_journal_volume 10
_journal_year 2010
_chemical_formula_moiety 'C27 H15 F3 O6'
_chemical_formula_sum 'C27 H15 F3 O6'
_chemical_formula_weight 492.39
_chemical_name_systematic
; 
 ? 
;
_space_group_IT_number 14
_symmetry_cell_setting monoclinic
_symmetry_space_group_name_Hall '-P 2ybc'
_symmetry_space_group_name_H-M 'P 1 21/c 1'
_atom_sites_solution_hydrogens geom
_atom_sites_solution_primary direct
_atom_sites_solution_secondary difmap
_audit_creation_method SHELXL-97
_cell_angle_alpha 90.00
_cell_angle_beta 90.584(5)
_cell_angle_gamma 90.00
_cell_formula_units_Z 4
_cell_length_a 19.872(2)
_cell_length_b 3.8652(5)
_cell_length_c 28.764(3)
_cell_measurement_reflns_used 8936
_cell_measurement_temperature 210(2)
_cell_measurement_theta_max 27.5
_cell_measurement_theta_min 1.0
_cell_volume 2209.2(4)
_computing_cell_refinement 'HKL Scalepack (Otwiniwski & Minor, 1997)'
_computing_data_collection 'Collect (Nonius BV, 1997 - 2000)'
_computing_data_reduction 'HKL Denzo, Scalepack (Otwiniwski & Minor, 1997)'
_computing_molecular_graphics 'SHELXTL v6.1 (Sheldrick, 2008)'
_computing_publication_material 'SHELXTL v6.1 (Sheldrick, 2008)'
_computing_structure_refinement 'SHELXTL v6.1 (Sheldrick, 2008)'
_computing_structure_solution 'SHELXTL v6.1 (Sheldrick, 2008)'
_diffrn_ambient_temperature 210(2)
_diffrn_detector_area_resol_mean 9
_diffrn_measured_fraction_theta_full 0.993
_diffrn_measured_fraction_theta_max 0.993
_diffrn_measurement_device_type 'Nonius KappaCCD'
_diffrn_measurement_method 'CCD phi and omega scans'
_diffrn_radiation_monochromator graphite
_diffrn_radiation_source 'fine-focus sealed tube'
_diffrn_radiation_type MoK\a
_diffrn_radiation_wavelength 0.71073
_diffrn_reflns_av_R_equivalents 0.0203
_diffrn_reflns_av_sigmaI/netI 0.0240
_diffrn_reflns_limit_h_max 25
_diffrn_reflns_limit_h_min -25
_diffrn_reflns_limit_k_max 3
_diffrn_reflns_limit_k_min -5
_diffrn_reflns_limit_l_max 36
_diffrn_reflns_limit_l_min -36
_diffrn_reflns_number 41938
_diffrn_reflns_theta_full 27.49
_diffrn_reflns_theta_max 27.49
_diffrn_reflns_theta_min 3.00
_diffrn_standards_number 0
_exptl_absorpt_coefficient_mu 0.121
_exptl_absorpt_correction_T_max 0.9880
_exptl_absorpt_correction_T_min 0.9680
_exptl_absorpt_correction_type multi-scan
_exptl_absorpt_process_details 'HKL Scalepack (Otwiniwski & Minor, 1997)'
_exptl_crystal_colour colorless
_exptl_crystal_density_diffrn 1.480
_exptl_crystal_density_method 'not measured'
_exptl_crystal_description rod
_exptl_crystal_F_000 1008
_exptl_crystal_size_max 0.27
_exptl_crystal_size_mid 0.10
_exptl_crystal_size_min 0.10
_refine_diff_density_max 0.212
_refine_diff_density_min -0.191
_refine_diff_density_rms 0.035
_refine_ls_extinction_method none
_refine_ls_goodness_of_fit_ref 1.030
_refine_ls_hydrogen_treatment constr
_refine_ls_matrix_type full
_refine_ls_number_parameters 325
_refine_ls_number_reflns 4997
_refine_ls_number_restraints 0
_refine_ls_restrained_S_all 1.030
_refine_ls_R_factor_all 0.0472
_refine_ls_R_factor_gt 0.0353
_refine_ls_shift/su_max 0.001
_refine_ls_shift/su_mean 0.000
_refine_ls_structure_factor_coef Fsqd
_refine_ls_weighting_details 'calc w=1/[\s^2^(Fo^2^)+(0.0394P)^2^+0.6441P] where P=(Fo^2^+2Fc^2^)/3'
_refine_ls_weighting_scheme calc
_refine_ls_wR_factor_gt 0.0848
_refine_ls_wR_factor_ref 0.0918
_reflns_number_gt 4080
_reflns_number_total 4997
_reflns_threshold_expression >2sigma(I)
_cod_data_source_file cg9008625_si_001.cif
_cod_data_source_block fcp615
_cod_depositor_comments
;
The following automatic conversions were performed:

'_symmetry_cell_setting' value 'Monoclinic' changed to 'monoclinic'
according to /home/saulius/struct/CIF-dictionaries/cif_core.dic
dictionary named 'cif_core.dic' version 2.4.2 from 2011-04-26.

Automatic conversion script
Id: cif_fix_values 1715 2011-07-08 13:25:40Z adriana 
;
_cod_original_sg_symbol_Hall ' -P 2ybc '
_cod_original_sg_symbol_H-M ' P 21/c '
_cod_database_code 4502262

loop_
_symmetry_equiv_pos_as_xyz
'x, y, z'
'-x, y+1/2, -z+1/2'
'-x, -y, -z'
'x, -y-1/2, z-1/2'

loop_
_atom_site_label
_atom_site_type_symbol
_atom_site_fract_x
_atom_site_fract_y
_atom_site_fract_z
_atom_site_U_iso_or_equiv
_atom_site_adp_type
_atom_site_occupancy
_atom_site_symmetry_multiplicity
_atom_site_calc_flag
_atom_site_refinement_flags
C1 C 0.17741(6) 0.1052(3) 0.24752(4) 0.0287(3) Uani 1 1 d .
C2 C 0.23352(6) 0.2695(3) 0.26693(4) 0.0291(2) Uani 1 1 d .
H2 H 0.2370 0.2986 0.2993 0.035 Uiso 1 1 calc R
C3 C 0.28436(6) 0.3903(3) 0.23817(4) 0.0280(2) Uani 1 1 d .
C4 C 0.27946(6) 0.3445(3) 0.19017(4) 0.0289(3) Uani 1 1 d .
H4 H 0.3134 0.4292 0.1707 0.035 Uiso 1 1 calc R
C5 C 0.22426(6) 0.1734(3) 0.17118(4) 0.0291(3) Uani 1 1 d .
C6 C 0.17304(6) 0.0566(3) 0.19981(4) 0.0302(3) Uani 1 1 d .
H6 H 0.1354 -0.0555 0.1868 0.036 Uiso 1 1 calc R
C7 C 0.12143(6) -0.0364(3) 0.27627(4) 0.0310(3) Uani 1 1 d .
O1 O 0.07626(5) -0.2094(3) 0.26135(3) 0.0450(2) Uani 1 1 d .
O4 O 0.12980(4) 0.0507(3) 0.32145(3) 0.0359(2) Uani 1 1 d .
C8 C 0.34582(6) 0.5673(3) 0.25649(4) 0.0292(3) Uani 1 1 d .
O2 O 0.38540(4) 0.7208(3) 0.23293(3) 0.0398(2) Uani 1 1 d .
O5 O 0.35108(4) 0.5335(2) 0.30313(3) 0.0346(2) Uani 1 1 d .
C9 C 0.21845(6) 0.0940(3) 0.12064(4) 0.0311(3) Uani 1 1 d .
O3 O 0.17528(5) -0.0844(3) 0.10379(3) 0.0430(2) Uani 1 1 d .
O6 O 0.26877(4) 0.2413(3) 0.09621(3) 0.0362(2) Uani 1 1 d .
C10 C 0.08046(6) -0.0478(3) 0.35377(4) 0.0303(3) Uani 1 1 d .
C11 C 0.01416(6) 0.0516(4) 0.34860(5) 0.0357(3) Uani 1 1 d .
H11 H -0.0007 0.1652 0.3215 0.043 Uiso 1 1 calc R
C12 C -0.02999(6) -0.0198(4) 0.38429(5) 0.0394(3) Uani 1 1 d .
H12 H -0.0756 0.0434 0.3817 0.047 Uiso 1 1 calc R
C13 C -0.00627(6) -0.1842(4) 0.42345(4) 0.0384(3) Uani 1 1 d .
F1 F -0.04948(4) -0.2468(3) 0.45873(3) 0.0599(3) Uani 1 1 d .
C14 C 0.05941(6) -0.2877(4) 0.42873(4) 0.0375(3) Uani 1 1 d .
H14 H 0.0741 -0.4013 0.4559 0.045 Uiso 1 1 calc R
C15 C 0.10356(6) -0.2194(3) 0.39271(4) 0.0336(3) Uani 1 1 d .
H15 H 0.1488 -0.2898 0.3949 0.040 Uiso 1 1 calc R
C16 C 0.40869(6) 0.6617(3) 0.32646(4) 0.0301(3) Uani 1 1 d .
C17 C 0.39707(6) 0.8505(3) 0.36610(4) 0.0345(3) Uani 1 1 d .
H17 H 0.3529 0.9080 0.3746 0.041 Uiso 1 1 calc R
C18 C 0.45141(7) 0.9550(4) 0.39336(5) 0.0392(3) Uani 1 1 d .
H18 H 0.4448 1.0819 0.4208 0.047 Uiso 1 1 calc R
C19 C 0.51489(7) 0.8683(4) 0.37921(5) 0.0400(3) Uani 1 1 d .
F2 F 0.56840(5) 0.9750(3) 0.40548(3) 0.0616(3) Uani 1 1 d .
C20 C 0.52710(6) 0.6817(4) 0.33962(5) 0.0378(3) Uani 1 1 d .
H20 H 0.5714 0.6280 0.3310 0.045 Uiso 1 1 calc R
C21 C 0.47295(6) 0.5741(3) 0.31264(4) 0.0336(3) Uani 1 1 d .
H21 H 0.4797 0.4441 0.2855 0.040 Uiso 1 1 calc R
C22 C 0.26761(6) 0.1954(3) 0.04752(4) 0.0308(3) Uani 1 1 d .
C23 C 0.32363(6) 0.0478(4) 0.02780(4) 0.0357(3) Uani 1 1 d .
H23 H 0.3597 -0.0295 0.0465 0.043 Uiso 1 1 calc R
C24 C 0.32581(7) 0.0153(4) -0.02025(5) 0.0396(3) Uani 1 1 d .
H24 H 0.3635 -0.0818 -0.0348 0.047 Uiso 1 1 calc R
C25 C 0.27176(7) 0.1280(4) -0.04591(4) 0.0379(3) Uani 1 1 d .
F3 F 0.27299(5) 0.0933(3) -0.09309(3) 0.0565(3) Uani 1 1 d .
C26 C 0.21578(6) 0.2750(4) -0.02647(4) 0.0366(3) Uani 1 1 d .
H26 H 0.1796 0.3488 -0.0453 0.044 Uiso 1 1 calc R
C27 C 0.21378(6) 0.3123(3) 0.02143(4) 0.0347(3) Uani 1 1 d .
H27 H 0.1765 0.4152 0.0358 0.042 Uiso 1 1 calc R

loop_
_atom_site_aniso_label
_atom_site_aniso_U_11
_atom_site_aniso_U_22
_atom_site_aniso_U_33
_atom_site_aniso_U_23
_atom_site_aniso_U_13
_atom_site_aniso_U_12
C1 0.0256(5) 0.0280(6) 0.0327(6) 0.0002(5) 0.0032(5) 0.0019(5)
C2 0.0280(5) 0.0296(6) 0.0298(6) 0.0012(5) 0.0015(4) 0.0025(5)
C3 0.0249(5) 0.0267(6) 0.0324(6) 0.0024(5) 0.0004(4) 0.0024(5)
C4 0.0257(5) 0.0287(6) 0.0324(6) 0.0036(5) 0.0034(5) 0.0029(5)
C5 0.0279(6) 0.0289(6) 0.0306(6) 0.0004(5) 0.0017(5) 0.0036(5)
C6 0.0260(5) 0.0297(6) 0.0349(6) -0.0018(5) 0.0001(5) 0.0006(5)
C7 0.0279(6) 0.0325(7) 0.0327(6) -0.0024(5) 0.0031(5) 0.0002(5)
O1 0.0381(5) 0.0559(6) 0.0411(5) -0.0113(5) 0.0071(4) -0.0172(5)
O4 0.0292(4) 0.0474(5) 0.0312(4) -0.0016(4) 0.0048(3) -0.0093(4)
C8 0.0268(5) 0.0300(6) 0.0308(6) 0.0021(5) 0.0017(5) 0.0016(5)
O2 0.0329(4) 0.0495(6) 0.0370(5) 0.0096(4) 0.0012(4) -0.0100(4)
O5 0.0276(4) 0.0457(5) 0.0306(4) 0.0034(4) -0.0007(3) -0.0084(4)
C9 0.0280(6) 0.0325(6) 0.0327(6) -0.0003(5) 0.0022(5) 0.0006(5)
O3 0.0415(5) 0.0527(6) 0.0349(5) -0.0052(4) 0.0028(4) -0.0153(5)
O6 0.0318(4) 0.0487(6) 0.0281(4) -0.0023(4) 0.0027(3) -0.0084(4)
C10 0.0277(6) 0.0325(6) 0.0308(6) -0.0036(5) 0.0048(5) -0.0056(5)
C11 0.0327(6) 0.0375(7) 0.0369(6) 0.0027(6) 0.0013(5) 0.0021(5)
C12 0.0264(6) 0.0465(8) 0.0455(7) 0.0002(6) 0.0049(5) 0.0027(6)
C13 0.0346(6) 0.0438(8) 0.0372(7) -0.0008(6) 0.0115(5) -0.0056(6)
F1 0.0448(5) 0.0866(7) 0.0485(5) 0.0115(5) 0.0200(4) -0.0043(5)
C14 0.0386(7) 0.0420(8) 0.0320(6) 0.0035(6) 0.0011(5) -0.0019(6)
C15 0.0270(6) 0.0387(7) 0.0352(6) -0.0033(5) -0.0005(5) -0.0006(5)
C16 0.0273(6) 0.0322(6) 0.0307(6) 0.0055(5) -0.0021(5) -0.0052(5)
C17 0.0335(6) 0.0349(7) 0.0351(6) 0.0038(5) 0.0034(5) 0.0006(5)
C18 0.0482(8) 0.0355(7) 0.0339(6) -0.0018(6) -0.0040(6) -0.0016(6)
C19 0.0369(7) 0.0360(7) 0.0467(7) 0.0046(6) -0.0140(6) -0.0060(6)
F2 0.0503(5) 0.0633(6) 0.0705(6) -0.0064(5) -0.0281(5) -0.0081(5)
C20 0.0272(6) 0.0386(7) 0.0477(7) 0.0056(6) -0.0012(5) -0.0012(5)
C21 0.0320(6) 0.0340(7) 0.0349(6) 0.0014(5) 0.0021(5) -0.0002(5)
C22 0.0314(6) 0.0334(6) 0.0277(6) -0.0003(5) 0.0028(5) -0.0058(5)
C23 0.0288(6) 0.0397(7) 0.0387(7) 0.0000(6) 0.0005(5) -0.0017(5)
C24 0.0346(7) 0.0430(8) 0.0412(7) -0.0064(6) 0.0093(5) -0.0006(6)
C25 0.0446(7) 0.0406(8) 0.0287(6) -0.0012(5) 0.0056(5) -0.0091(6)
F3 0.0620(5) 0.0777(7) 0.0299(4) -0.0052(4) 0.0068(4) -0.0057(5)
C26 0.0353(6) 0.0390(7) 0.0353(6) 0.0042(6) -0.0030(5) -0.0025(6)
C27 0.0314(6) 0.0364(7) 0.0363(6) -0.0005(5) 0.0041(5) 0.0007(5)

loop_
_atom_type_symbol
_atom_type_description
_atom_type_scat_dispersion_real
_atom_type_scat_dispersion_imag
_atom_type_scat_source
C C 0.0033 0.0016 'International Tables Vol C Tables 4.2.6.8 and 6.1.1.4'
H H 0.0000 0.0000 'International Tables Vol C Tables 4.2.6.8 and 6.1.1.4'
O O 0.0106 0.0060 'International Tables Vol C Tables 4.2.6.8 and 6.1.1.4'
F F 0.0171 0.0103 'International Tables Vol C Tables 4.2.6.8 and 6.1.1.4'

loop_
_geom_angle_atom_site_label_1
_geom_angle_atom_site_label_2
_geom_angle_atom_site_label_3
_geom_angle
C6 C1 C2 119.96(11)
C6 C1 C7 117.25(11)
C2 C1 C7 122.76(10)
C3 C2 C1 119.77(11)
C3 C2 H2 120.1
C1 C2 H2 120.1
C2 C3 C4 120.11(11)
C2 C3 C8 122.71(10)
C4 C3 C8 117.18(10)
C5 C4 C3 119.82(10)
C5 C4 H4 120.1
C3 C4 H4 120.1
C4 C5 C6 120.10(11)
C4 C5 C9 122.38(10)
C6 C5 C9 117.46(11)
C1 C6 C5 120.21(11)
C1 C6 H6 119.9
C5 C6 H6 119.9
O1 C7 O4 124.69(11)
O1 C7 C1 124.47(11)
O4 C7 C1 110.82(10)
C7 O4 C10 119.14(9)
O2 C8 O5 124.32(11)
O2 C8 C3 124.51(11)
O5 C8 C3 111.17(10)
C8 O5 C16 119.50(9)
O3 C9 O6 124.14(11)
O3 C9 C5 124.14(11)
O6 C9 C5 111.71(10)
C9 O6 C22 117.23(9)
C15 C10 C11 122.15(11)
C15 C10 O4 115.99(10)
C11 C10 O4 121.58(11)
C10 C11 C12 118.46(12)
C10 C11 H11 120.8
C12 C11 H11 120.8
C13 C12 C11 119.05(12)
C13 C12 H12 120.5
C11 C12 H12 120.5
F1 C13 C14 118.24(12)
F1 C13 C12 118.79(12)
C14 C13 C12 122.98(11)
C13 C14 C15 117.97(12)
C13 C14 H14 121.0
C15 C14 H14 121.0
C10 C15 C14 119.37(11)
C10 C15 H15 120.3
C14 C15 H15 120.3
C17 C16 C21 122.11(11)
C17 C16 O5 116.00(10)
C21 C16 O5 121.62(11)
C16 C17 C18 119.12(12)
C16 C17 H17 120.4
C18 C17 H17 120.4
C19 C18 C17 118.29(12)
C19 C18 H18 120.9
C17 C18 H18 120.9
F2 C19 C18 118.49(13)
F2 C19 C20 118.41(13)
C18 C19 C20 123.10(12)
C19 C20 C21 118.71(12)
C19 C20 H20 120.6
C21 C20 H20 120.6
C16 C21 C20 118.67(12)
C16 C21 H21 120.7
C20 C21 H21 120.7
C27 C22 C23 122.54(11)
C27 C22 O6 120.28(11)
C23 C22 O6 117.09(11)
C22 C23 C24 118.72(12)
C22 C23 H23 120.6
C24 C23 H23 120.6
C25 C24 C23 118.41(12)
C25 C24 H24 120.8
C23 C24 H24 120.8
F3 C25 C24 118.92(12)
F3 C25 C26 117.93(12)
C24 C25 C26 123.15(12)
C25 C26 C27 118.64(12)
C25 C26 H26 120.7
C27 C26 H26 120.7
C22 C27 C26 118.53(11)
C22 C27 H27 120.7
C26 C27 H27 120.7

loop_
_geom_bond_atom_site_label_1
_geom_bond_atom_site_label_2
_geom_bond_distance
C1 C6 1.3871(16)
C1 C2 1.3949(16)
C1 C7 1.4964(16)
C2 C3 1.3929(16)
C2 H2 0.9400
C3 C4 1.3945(16)
C3 C8 1.4913(16)
C4 C5 1.3880(17)
C4 H4 0.9400
C5 C6 1.3910(16)
C5 C9 1.4890(16)
C6 H6 0.9400
C7 O1 1.1955(15)
C7 O4 1.3513(14)
O4 C10 1.4103(13)
C8 O2 1.2002(14)
C8 O5 1.3511(14)
O5 C16 1.4110(14)
C9 O3 1.1993(15)
C9 O6 1.3536(14)
O6 C22 1.4115(14)
C10 C15 1.3765(18)
C10 C11 1.3789(17)
C11 C12 1.3849(17)
C11 H11 0.9400
C12 C13 1.3724(19)
C12 H12 0.9400
C13 F1 1.3578(14)
C13 C14 1.3721(19)
C14 C15 1.3898(17)
C14 H14 0.9400
C15 H15 0.9400
C16 C17 1.3751(17)
C16 C21 1.3834(16)
C17 C18 1.3882(18)
C17 H17 0.9400
C18 C19 1.371(2)
C18 H18 0.9400
C19 F2 1.3620(15)
C19 C20 1.372(2)
C20 C21 1.3845(18)
C20 H20 0.9400
C21 H21 0.9400
C22 C27 1.3767(18)
C22 C23 1.3781(17)
C23 C24 1.3889(18)
C23 H23 0.9400
C24 C25 1.368(2)
C24 H24 0.9400
C25 F3 1.3641(14)
C25 C26 1.3732(19)
C26 C27 1.3863(17)
C26 H26 0.9400
C27 H27 0.9400

loop_
_geom_torsion_atom_site_label_1
_geom_torsion_atom_site_label_2
_geom_torsion_atom_site_label_3
_geom_torsion_atom_site_label_4
_geom_torsion
C6 C1 C2 C3 1.27(18)
C7 C1 C2 C3 178.95(11)
C1 C2 C3 C4 -0.55(17)
C1 C2 C3 C8 -179.83(11)
C2 C3 C4 C5 -1.00(17)
C8 C3 C4 C5 178.32(11)
C3 C4 C5 C6 1.83(18)
C3 C4 C5 C9 -175.51(11)
C2 C1 C6 C5 -0.44(18)
C7 C1 C6 C5 -178.24(11)
C4 C5 C6 C1 -1.12(18)
C9 C5 C6 C1 176.35(11)
C6 C1 C7 O1 5.90(19)
C2 C1 C7 O1 -171.84(13)
C6 C1 C7 O4 -175.63(11)
C2 C1 C7 O4 6.63(17)
O1 C7 O4 C10 -4.08(19)
C1 C7 O4 C10 177.45(10)
C2 C3 C8 O2 -168.04(12)
C4 C3 C8 O2 12.67(18)
C2 C3 C8 O5 11.76(16)
C4 C3 C8 O5 -167.53(10)
O2 C8 O5 C16 -4.93(18)
C3 C8 O5 C16 175.27(10)
C4 C5 C9 O3 171.73(13)
C6 C5 C9 O3 -5.68(19)
C4 C5 C9 O6 -6.82(17)
C6 C5 C9 O6 175.77(11)
O3 C9 O6 C22 3.62(19)
C5 C9 O6 C22 -177.83(10)
C7 O4 C10 C15 128.25(12)
C7 O4 C10 C11 -57.73(17)
C15 C10 C11 C12 1.1(2)
O4 C10 C11 C12 -172.59(12)
C10 C11 C12 C13 0.4(2)
C11 C12 C13 F1 178.59(13)
C11 C12 C13 C14 -1.2(2)
F1 C13 C14 C15 -179.31(12)
C12 C13 C14 C15 0.5(2)
C11 C10 C15 C14 -1.8(2)
O4 C10 C15 C14 172.21(11)
C13 C14 C15 C10 1.0(2)
C8 O5 C16 C17 134.09(12)
C8 O5 C16 C21 -51.86(16)
C21 C16 C17 C18 -0.43(19)
O5 C16 C17 C18 173.58(11)
C16 C17 C18 C19 0.75(19)
C17 C18 C19 F2 179.00(12)
C17 C18 C19 C20 -0.4(2)
F2 C19 C20 C21 -179.67(12)
C18 C19 C20 C21 -0.2(2)
C17 C16 C21 C20 -0.24(19)
O5 C16 C21 C20 -173.92(11)
C19 C20 C21 C16 0.57(19)
C9 O6 C22 C27 60.02(16)
C9 O6 C22 C23 -123.36(12)
C27 C22 C23 C24 -0.1(2)
O6 C22 C23 C24 -176.63(11)
C22 C23 C24 C25 -0.8(2)
C23 C24 C25 F3 -179.18(12)
C23 C24 C25 C26 0.7(2)
F3 C25 C26 C27 -179.94(12)
C24 C25 C26 C27 0.2(2)
C23 C22 C27 C26 0.97(19)
O6 C22 C27 C26 177.41(11)
C25 C26 C27 C22 -1.00(19)

loop_
_cod_related_entry_id
_cod_related_entry_database
_cod_related_entry_code
1 ChemSpider 30661368
